data_4073772
loop_
_publ_author_name
'Gibson, Vernon C.'
'Redshaw, Carl'
'Solan, Gregory A.'
'White, Andrew J. P.'
'Williams, David J.'

_publ_section_title
;
 Aluminum Alkyl-Mediated Route to NovelN,N,O-Chelates for Five-Coordinate
 Iron(II) Chloride Complexes:&#x00A0; Synthesis, Structures, and Ethylene
 Polymerization Studies
;
_journal_issue 20
_journal_name_full Organometallics
_journal_page_first 5119
_journal_paper_doi 10.1021/om700611q
_journal_volume 26
_journal_year 2007
_chemical_formula_sum 'C24 H33 Cl2 Fe N3 O'
_chemical_formula_weight 506.28
_chemical_name_systematic
; 
 ? 
;
_space_group_IT_number 14
_symmetry_cell_setting monoclinic
_symmetry_space_group_name_Hall '-P 2yn'
_symmetry_space_group_name_H-M 'P 1 21/n 1'
_atom_sites_solution_hydrogens geom
_atom_sites_solution_primary direct
_atom_sites_solution_secondary difmap
_audit_creation_method SHELXL
_cell_angle_alpha 90.00
_cell_angle_beta 109.22(2)
_cell_angle_gamma 90.00
_cell_formula_units_Z 4
_cell_length_a 12.481(2)
_cell_length_b 12.229(2)
_cell_length_c 18.486(3)
_cell_measurement_reflns_used 20
_cell_measurement_temperature 293(2)
_cell_measurement_theta_max 10.94
_cell_measurement_theta_min 5.15
_cell_volume 2664.3(8)
_computing_cell_refinement 'Siemens XSCANS'
_computing_data_collection 'Siemens XSCANS'
_computing_data_reduction 'Siemens SHELXTL'
_computing_molecular_graphics 'Siemens SHELXTL'
_computing_publication_material 'Siemens SHELXTL'
_computing_structure_refinement 'SHELXL-93 (Sheldrick, 1993)'
_computing_structure_solution 'SHELXS-86 (Sheldrick, 1990)'
_diffrn_ambient_temperature 293(2)
_diffrn_measurement_device 'Siemens P4'
_diffrn_measurement_method '\w scans'
_diffrn_radiation_monochromator graphite
_diffrn_radiation_source 'fine-focus sealed tube'
_diffrn_radiation_type MoK\a
_diffrn_radiation_wavelength 0.71073
_diffrn_reflns_av_R_equivalents 0.0582
_diffrn_reflns_av_sigmaI/netI 0.1572
_diffrn_reflns_limit_h_max 13
_diffrn_reflns_limit_h_min 0
_diffrn_reflns_limit_k_max 13
_diffrn_reflns_limit_k_min 0
_diffrn_reflns_limit_l_max 18
_diffrn_reflns_limit_l_min -19
_diffrn_reflns_number 3662
_diffrn_reflns_theta_max 22.50
_diffrn_reflns_theta_min 2.03
_diffrn_standards_decay_% 14.67
_diffrn_standards_interval_count 97
_diffrn_standards_number 3
_exptl_absorpt_coefficient_mu 0.786
_exptl_absorpt_correction_type none
_exptl_crystal_colour Purple
_exptl_crystal_density_diffrn 1.262
_exptl_crystal_description rhombs
_exptl_crystal_F_000 1064
_exptl_crystal_size_max 0.30
_exptl_crystal_size_mid 0.15
_exptl_crystal_size_min 0.13
_refine_diff_density_max 0.297
_refine_diff_density_min -0.303
_refine_diff_density_rms 0.074
_refine_ls_extinction_method none
_refine_ls_goodness_of_fit_all 0.990
_refine_ls_goodness_of_fit_obs 1.122
_refine_ls_matrix_type full
_refine_ls_number_parameters 284
_refine_ls_number_reflns 3025
_refine_ls_number_restraints 1
_refine_ls_restrained_S_all 1.059
_refine_ls_restrained_S_obs 1.122
_refine_ls_R_factor_all 0.1506
_refine_ls_R_factor_obs 0.0698
_refine_ls_shift/esd_max 0.000
_refine_ls_shift/esd_mean 0.000
_refine_ls_structure_factor_coef Fsqd
_refine_ls_weighting_details 'w=1/[\s^2^(Fo^2^)+(0.0283P)^2^+0.0000P] where P=(Fo^2^+2Fc^2^)/3'
_refine_ls_weighting_scheme calc
_refine_ls_wR_factor_all 0.1690
_refine_ls_wR_factor_obs 0.1278
_reflns_number_observed 1887
_reflns_number_total 3476
_reflns_observed_criterion >2sigma(I)
_cod_data_source_file om700611q-file002.cif
_cod_data_source_block Compound_2a
_cod_depositor_comments
;
The following automatic conversions were performed:

'_symmetry_cell_setting' value 'Monoclinic' changed to 'monoclinic'
according to /home/saulius/struct/CIF-dictionaries/cif_core.dic
dictionary named 'cif_core.dic' version 2.4.1 from 2010-06-29.

Automatic conversion script
Id: cif_fix_values 1715 2011-07-08 13:25:40Z adriana 

The following automatic conversions were performed:

'_refine_ls_weighting_scheme' value 'calc
w=1/[\s^2^(Fo^2^)+(0.0283P)^2^+0.0000P] where P=(Fo^2^+2Fc^2^)/3' was
changed to 'calc'. New tag '_refine_ls_weighting_details' was
created. The value of the new tag was set to
'w=1/[\s^2^(Fo^2^)+(0.0283P)^2^+0.0000P] where P=(Fo^2^+2Fc^2^)/3'.

Automatic conversion script
Id: cif_fix_values 3143 2015-03-26 13:38:13Z robertas 
;
_cod_original_cell_volume 2664.2(8)
_cod_original_sg_symbol_H-M P2(1)/n
_cod_original_formula_sum 'C24 H33 N3 O Cl2 Fe'
_cod_database_code 4073772

loop_
_symmetry_equiv_pos_as_xyz
'x, y, z'
'-x+1/2, y+1/2, -z+1/2'
'-x, -y, -z'
'x-1/2, -y-1/2, z-1/2'

loop_
_atom_site_aniso_label
_atom_site_aniso_U_11
_atom_site_aniso_U_22
_atom_site_aniso_U_33
_atom_site_aniso_U_23
_atom_site_aniso_U_13
_atom_site_aniso_U_12
Fe 0.0356(6) 0.0387(6) 0.0362(6) 0.0015(6) 0.0072(5) -0.0048(7)
Cl1 0.071(2) 0.065(2) 0.082(2) -0.0263(14) 0.0323(15) -0.0013(14)
Cl2 0.0590(15) 0.073(2) 0.0395(12) -0.0002(12) 0.0010(11) -0.0241(13)
N1 0.038(4) 0.035(4) 0.046(4) 0.008(3) 0.011(3) 0.000(3)
C2 0.039(5) 0.062(6) 0.038(5) 0.009(4) 0.003(4) -0.008(5)
C3 0.038(5) 0.056(6) 0.071(6) 0.011(5) -0.002(5) -0.010(5)
C4 0.057(7) 0.092(9) 0.070(7) 0.027(6) 0.005(6) -0.013(7)
C5 0.066(7) 0.068(7) 0.059(6) 0.029(6) 0.001(5) -0.012(6)
C6 0.045(5) 0.050(6) 0.039(5) 0.011(4) 0.003(4) -0.004(4)
C7 0.067(6) 0.056(6) 0.032(4) 0.012(4) 0.005(4) -0.025(5)
O7 0.048(4) 0.051(4) 0.043(3) 0.011(3) 0.005(3) -0.012(3)
C8 0.086(8) 0.126(11) 0.044(6) -0.003(7) 0.028(6) -0.032(8)
C9 0.081(8) 0.076(8) 0.073(7) 0.017(7) 0.006(6) -0.017(7)
C10 0.038(5) 0.053(6) 0.042(5) 0.001(4) 0.015(4) -0.007(4)
N10 0.034(4) 0.036(4) 0.039(4) 0.004(3) 0.013(3) -0.001(3)
C11 0.039(5) 0.087(8) 0.079(7) 0.027(6) 0.015(5) -0.010(6)
C12 0.030(4) 0.040(6) 0.043(5) 0.001(4) 0.009(4) -0.005(4)
C13 0.032(5) 0.046(5) 0.047(5) 0.011(4) 0.010(4) -0.005(4)
C14 0.038(5) 0.048(6) 0.064(6) 0.020(5) 0.007(5) -0.015(5)
C15 0.077(8) 0.074(8) 0.036(5) 0.018(5) 0.002(5) -0.008(6)
C16 0.073(7) 0.064(8) 0.042(5) -0.013(5) 0.028(5) -0.024(6)
C17 0.048(6) 0.047(6) 0.050(6) -0.001(5) 0.010(4) -0.010(5)
C18 0.053(6) 0.038(5) 0.073(7) 0.005(5) 0.017(5) 0.005(5)
C19 0.084(9) 0.063(8) 0.110(10) 0.015(7) 0.047(8) 0.012(7)
C20 0.091(8) 0.058(7) 0.067(7) -0.010(5) 0.026(6) -0.016(6)
C21 0.088(8) 0.062(8) 0.063(6) -0.004(5) 0.037(6) -0.013(6)
C22 0.090(10) 0.068(9) 0.176(15) 0.007(9) 0.055(10) 0.019(7)
C23 0.166(14) 0.070(8) 0.085(9) -0.042(7) 0.074(9) -0.040(9)
N30 0.167(13) 0.138(12) 0.077(8) 0.017(8) 0.051(9) 0.044(10)
C31 0.096(10) 0.090(10) 0.078(8) -0.002(7) 0.041(7) -0.001(8)
C32 0.081(9) 0.086(10) 0.120(10) -0.026(9) 0.029(8) 0.003(8)

loop_
_atom_site_label
_atom_site_type_symbol
_atom_site_fract_x
_atom_site_fract_y
_atom_site_fract_z
_atom_site_U_iso_or_equiv
_atom_site_thermal_displace_type
_atom_site_occupancy
_atom_site_calc_flag
_atom_site_refinement_flags
Fe Fe 0.68398(10) 0.66205(10) 0.56022(7) 0.0380(3) Uani 1 d .
Cl1 Cl 0.6032(2) 0.7890(2) 0.6153(2) 0.0709(8) Uani 1 d .
Cl2 Cl 0.5725(2) 0.6354(2) 0.43456(12) 0.0610(7) Uani 1 d .
N1 N 0.8264(6) 0.6154(5) 0.6524(4) 0.040(2) Uani 1 d .
C2 C 0.9189(7) 0.6818(8) 0.6684(5) 0.049(2) Uani 1 d .
C3 C 1.0025(8) 0.6775(8) 0.7374(5) 0.060(3) Uani 1 d .
H3A H 1.0649(8) 0.7238(8) 0.7480(5) 0.072 Uiso 1 calc R
C4 C 0.9937(9) 0.6035(10) 0.7916(6) 0.077(3) Uani 1 d .
H4A H 1.0500(9) 0.6007(10) 0.8393(6) 0.092 Uiso 1 calc R
C5 C 0.9036(9) 0.5347(9) 0.7760(6) 0.069(3) Uani 1 d .
H5A H 0.8984(9) 0.4834(9) 0.8117(6) 0.083 Uiso 1 calc R
C6 C 0.8178(8) 0.5435(7) 0.7035(5) 0.047(2) Uani 1 d .
C7 C 0.7133(8) 0.4720(8) 0.6805(5) 0.054(3) Uani 1 d .
O7 O 0.6477(5) 0.5057(5) 0.6029(3) 0.050(2) Uani 1 d D
H7A H 0.5827(41) 0.4671(64) 0.5860(48) 0.060(30) Uiso 1 d D
C8 C 0.6450(10) 0.4899(11) 0.7340(5) 0.084(4) Uani 1 d .
H8A H 0.5789(10) 0.4439(11) 0.7186(5) 0.126 Uiso 1 calc R
H8B H 0.6220(10) 0.5651(11) 0.7318(5) 0.126 Uiso 1 calc R
H8C H 0.6907(10) 0.4719(11) 0.7855(5) 0.126 Uiso 1 calc R
C9 C 0.7444(10) 0.3517(10) 0.6796(6) 0.081(4) Uani 1 d .
H9A H 0.6765(10) 0.3084(10) 0.6648(6) 0.122 Uiso 1 calc R
H9B H 0.7921(10) 0.3302(10) 0.7298(6) 0.122 Uiso 1 calc R
H9C H 0.7840(10) 0.3408(10) 0.6437(6) 0.122 Uiso 1 calc R
C10 C 0.9185(7) 0.7552(8) 0.6047(5) 0.044(2) Uani 1 d .
N10 N 0.8283(5) 0.7511(5) 0.5449(4) 0.036(2) Uani 1 d .
C11 C 1.0183(7) 0.8264(10) 0.6130(6) 0.069(3) Uani 1 d .
H11A H 1.0838(7) 0.7817(10) 0.6186(6) 0.104 Uiso 1 d R
H11B H 1.0319(7) 0.8718(10) 0.6575(6) 0.104 Uiso 1 d R
H11C H 1.0038(7) 0.8715(10) 0.5683(6) 0.104 Uiso 1 d R
C12 C 0.8227(7) 0.8108(7) 0.4768(5) 0.038(2) Uani 1 d .
C13 C 0.7954(7) 0.9237(7) 0.4713(5) 0.042(2) Uani 1 d .
C14 C 0.7846(7) 0.9751(8) 0.4026(5) 0.052(3) Uani 1 d .
H14A H 0.7638(7) 1.0485(8) 0.3967(5) 0.063 Uiso 1 calc R
C15 C 0.8036(9) 0.9209(9) 0.3426(5) 0.066(3) Uani 1 d .
H15A H 0.7988(9) 0.9579(9) 0.2977(5) 0.080 Uiso 1 calc R
C16 C 0.8290(9) 0.8143(8) 0.3499(5) 0.058(3) Uani 1 d .
H16A H 0.8391(9) 0.7780(8) 0.3084(5) 0.069 Uiso 1 calc R
C17 C 0.8411(8) 0.7551(8) 0.4165(5) 0.050(2) Uani 1 d .
C18 C 0.7721(8) 0.9868(7) 0.5358(6) 0.056(3) Uani 1 d .
H18A H 0.7851(8) 0.9378(7) 0.5798(6) 0.067 Uiso 1 calc R
C19 C 0.6483(10) 1.0250(9) 0.5103(7) 0.082(4) Uani 1 d .
H19A H 0.6346(10) 1.0646(9) 0.5512(7) 0.123 Uiso 1 calc R
H19B H 0.5989(10) 0.9626(9) 0.4972(7) 0.123 Uiso 1 calc R
H19C H 0.6337(10) 1.0718(9) 0.4664(7) 0.123 Uiso 1 calc R
C20 C 0.8536(10) 1.0859(9) 0.5609(6) 0.072(3) Uani 1 d .
H20A H 0.8376(10) 1.1245(9) 0.6014(6) 0.108 Uiso 1 calc R
H20B H 0.8429(10) 1.1341(9) 0.5181(6) 0.108 Uiso 1 calc R
H20C H 0.9306(10) 1.0604(9) 0.5787(6) 0.108 Uiso 1 calc R
C21 C 0.8733(10) 0.6385(9) 0.4217(6) 0.068(3) Uani 1 d .
H21A H 0.8540(10) 0.6074(9) 0.4646(6) 0.081 Uiso 1 calc R
C22 C 1.0012(11) 0.6249(10) 0.4403(9) 0.109(5) Uani 1 d .
H22A H 1.0197(11) 0.5485(10) 0.4433(9) 0.163 Uiso 1 calc R
H22B H 1.0401(11) 0.6593(10) 0.4885(9) 0.163 Uiso 1 calc R
H22C H 1.0241(11) 0.6584(10) 0.4007(9) 0.163 Uiso 1 calc R
C23 C 0.8124(13) 0.5715(10) 0.3519(7) 0.099(5) Uani 1 d .
H23A H 0.8381(13) 0.4972(10) 0.3600(7) 0.149 Uiso 1 calc R
H23B H 0.8280(13) 0.6008(10) 0.3082(7) 0.149 Uiso 1 calc R
H23C H 0.7322(13) 0.5740(10) 0.3431(7) 0.149 Uiso 1 calc R
N30 N 0.6988(12) 0.2563(12) 0.3386(7) 0.125(5) Uani 1 d .
C31 C 0.6793(12) 0.2980(11) 0.3868(8) 0.085(4) Uani 1 d .
C32 C 0.6596(10) 0.3496(11) 0.4502(7) 0.097(4) Uani 1 d .
H32A H 0.6934(10) 0.4211(11) 0.4575(7) 0.145 Uiso 1 d R
H32B H 0.6927(10) 0.3065(11) 0.4955(7) 0.145 Uiso 1 d R
H32C H 0.5794(10) 0.3561(11) 0.4403(7) 0.145 Uiso 1 d R

loop_
_atom_type_symbol
_atom_type_description
_atom_type_scat_dispersion_real
_atom_type_scat_dispersion_imag
_atom_type_scat_source
C C 0.0033 0.0016 'International Tables Vol C Tables 4.2.6.8 and 6.1.1.4'
H H 0.0000 0.0000 'International Tables Vol C Tables 4.2.6.8 and 6.1.1.4'
N N 0.0061 0.0033 'International Tables Vol C Tables 4.2.6.8 and 6.1.1.4'
O O 0.0106 0.0060 'International Tables Vol C Tables 4.2.6.8 and 6.1.1.4'
Cl Cl 0.1484 0.1585 'International Tables Vol C Tables 4.2.6.8 and 6.1.1.4'
Fe Fe 0.3463 0.8444 'International Tables Vol C Tables 4.2.6.8 and 6.1.1.4'

loop_
_geom_angle_atom_site_label_1
_geom_angle_atom_site_label_2
_geom_angle_atom_site_label_3
_geom_angle
N1 Fe O7 71.8(2)
N1 Fe N10 74.2(2)
O7 Fe N10 139.4(2)
N1 Fe Cl1 101.8(2)
O7 Fe Cl1 105.3(2)
N10 Fe Cl1 102.9(2)
N1 Fe Cl2 148.2(2)
O7 Fe Cl2 96.5(2)
N10 Fe Cl2 100.9(2)
Cl1 Fe Cl2 109.84(12)
C6 N1 C2 120.3(7)
C6 N1 Fe 121.0(6)
C2 N1 Fe 116.5(5)
C3 C2 N1 121.1(8)
C3 C2 C10 124.9(8)
N1 C2 C10 114.1(7)
C2 C3 C4 119.1(9)
C5 C4 C3 120.7(10)
C4 C5 C6 118.1(9)
N1 C6 C5 120.8(9)
N1 C6 C7 116.7(7)
C5 C6 C7 122.5(8)
O7 C7 C6 105.5(7)
O7 C7 C8 110.2(8)
C6 C7 C8 110.6(8)
O7 C7 C9 108.9(8)
C6 C7 C9 111.3(9)
C8 C7 C9 110.2(9)
C7 O7 Fe 119.3(5)
N10 C10 C2 115.5(8)
N10 C10 C11 125.2(8)
C2 C10 C11 119.3(8)
C10 N10 C12 120.4(7)
C10 N10 Fe 115.4(6)
C12 N10 Fe 123.9(5)
C17 C12 C13 121.4(8)
C17 C12 N10 118.8(7)
C13 C12 N10 119.8(8)
C14 C13 C12 117.2(9)
C14 C13 C18 120.0(8)
C12 C13 C18 122.7(8)
C15 C14 C13 122.0(10)
C16 C15 C14 119.1(10)
C15 C16 C17 123.3(10)
C12 C17 C16 117.1(9)
C12 C17 C21 122.4(8)
C16 C17 C21 120.5(9)
C13 C18 C19 110.2(8)
C13 C18 C20 110.8(8)
C19 C18 C20 110.4(8)
C17 C21 C23 114.8(10)
C17 C21 C22 111.2(9)
C23 C21 C22 109.2(11)
N30 C31 C32 177.5(16)

loop_
_geom_bond_atom_site_label_1
_geom_bond_atom_site_label_2
_geom_bond_distance
Fe N1 2.096(7)
Fe O7 2.173(6)
Fe N10 2.201(7)
Fe Cl1 2.266(3)
Fe Cl2 2.304(2)
N1 C6 1.322(10)
N1 C2 1.362(10)
C2 C3 1.357(11)
C2 C10 1.479(12)
C3 C4 1.382(14)
C4 C5 1.356(14)
C5 C6 1.417(12)
C6 C7 1.509(12)
C7 O7 1.458(10)
C7 C8 1.520(14)
C7 C9 1.52(2)
C10 N10 1.293(10)
C10 C11 1.485(12)
N10 C12 1.438(10)
C12 C17 1.388(12)
C12 C13 1.417(12)
C13 C14 1.384(12)
C13 C18 1.527(13)
C14 C15 1.378(14)
C15 C16 1.337(15)
C16 C17 1.394(13)
C17 C21 1.476(15)
C18 C19 1.533(14)
C18 C20 1.551(13)
C21 C23 1.505(14)
C21 C22 1.53(2)
N30 C31 1.121(15)
C31 C32 1.42(2)
